data_1518040
loop_
_publ_author_name
'Eisenmann, Brigitte'
'Jakowski, Mareike'
'Schafer, Herbert'

_publ_section_title
;
 Darstellung und kristallstruktur von Ba4Ga2S7 und Ba3Ga2S6
;
_journal_name_full 'Revue de Chimie Minerale'
_journal_page_first 12
_journal_page_last 20
_journal_volume 21
_journal_year 1984
_chemical_formula_sum 'Ba3 Ga2 S6'
_chemical_formula_weight 743.85
_space_group_IT_number 15
_symmetry_cell_setting monoclinic
_symmetry_Int_Tables_number 15
_symmetry_space_group_name_Hall '-C 2yc'
_symmetry_space_group_name_H-M 'C 1 2/c 1'
_cell_angle_alpha 90
_cell_angle_beta 91.81(6)
_cell_angle_gamma 90
_cell_formula_units_Z 2
_cell_length_a 9.089(5)
_cell_length_b 14.477(4)
_cell_length_c 9.028(4)
_cell_volume 1187.3(9)
_diffrn_ambient_temperature 293
_diffrn_radiation_probe x-ray
_diffrn_radiation_type MoK\a
_diffrn_radiation_wavelength 0.71069
_exptl_absorpt_coefficient_mu 15.276
_exptl_crystal_density_diffrn 4.16
_exptl_crystal_density_meas 4.20
_exptl_crystal_F_000 1304
_refine_ls_number_parameters 51
_refine_ls_number_reflns 1715
_refine_ls_wR_factor_gt 0.046
_cod_data_source_file RCM-1984-21-12-20-2.cif
_cod_data_source_block Ba3Ga2S6
_cod_original_sg_symbol_H-M 'C 2/c'
_cod_database_code 1518040

loop_
_symmetry_equiv_pos_site_id
_symmetry_equiv_pos_as_xyz
1 x,y,z
2 -x,y,1/2-z
3 -x,-y,-z
4 x,-y,1/2+z
5 1/2+x,1/2+y,z
6 1/2-x,1/2+y,1/2-z
7 1/2-x,1/2-y,-z
8 1/2+x,1/2-y,1/2+z

loop_
_atom_site_aniso_label
_atom_site_aniso_U_11
_atom_site_aniso_U_22
_atom_site_aniso_U_33
_atom_site_aniso_U_23
_atom_site_aniso_U_13
_atom_site_aniso_U_12
Ga1 0.0069(4) 0.0069(4) 0.0140(5) -0.0005(4) -0.0017(4) 0.0014(3)
S1 0.0047(9) 0.0093(10) 0.0117(10) -0.0005(8) -0.0018(8) 0.0011(8)
S2 0.0055(9) 0.0100(10) 0.0165(11) -0.0015(9) -0.0010(8) -0.0009(8)
S3 0.0176(12) 0.0093(10) 0.0114(11) -0.0035(8) 0.0027(9) -0.0066(9)
Ba1 0.0059(3) 0.0078(3) 0.0215(3) 0.0046(2) 0.0014(2) 0.0003(2)
Ba2 0.0086(3) 0.0061(3) 0.0093(3) 0.0000 0.0010(3) 0.0000

loop_
_atom_site_label
_atom_site_type_symbol
_atom_site_thermal_displace_type
_atom_site_fract_x
_atom_site_fract_y
_atom_site_fract_z
_atom_site_occupancy
_atom_site_U_iso_or_equiv
Ga1 Ga Uani 0.81800(10) 0.16280(10) 0.93030(10) 1.000 0.0093(3)
S1 S Uani 0.0619(3) 0.1414(2) 0.9560(3) 1.000 0.0086(6)
S2 S Uani 0.8194(3) 0.4524(2) 0.1662(3) 1.000 0.0107(6)
S3 S Uani 0.2268(3) 0.3070(2) 0.6689(3) 1.000 0.0127(6)
Ba1 Ba Uani 0.90400(10) 0.36120 0.49010(10) 1.000 0.0117(2)
Ba2 Ba Uani 0.00000 0.03690(10) 0.25000 1.000 0.0080(2)

loop_
_atom_type_symbol
_atom_type_description
_atom_type_scat_dispersion_real
_atom_type_scat_dispersion_imag
_atom_type_scat_source
Ba Ba -0.3244 2.2819 ' International Tables Vol C Tables 4.2.6.8 and 6.1.1.4'
Ga Ga 0.2307 1.6083 ' International Tables Vol C Tables 4.2.6.8 and 6.1.1.4'
S S 0.1246 0.1234 ' International Tables Vol C Tables 4.2.6.8 and 6.1.1.4'

loop_
_geom_angle_atom_site_label_1
_geom_angle_atom_site_label_2
_geom_angle_atom_site_label_3
_geom_angle
_geom_angle_site_symmetry_1
_geom_angle_site_symmetry_3
_geom_angle_publ_flag
S1 Ga1 S3 109.12(13) 1_655 2_656 yes
S1 Ga1 S2 118.28(13) 1_655 7_656 yes
S1 Ga1 S3 107.70(12) 1_655 8_555 yes
S2 Ga1 S3 115.69(12) 7_656 2_656 yes
S3 Ga1 S3 97.09(12) 2_656 8_555 yes
S2 Ga1 S3 106.46(12) 7_656 8_555 yes
Ga1 S3 Ga1 82.91(12) 2_656 8_454 yes

loop_
_geom_bond_atom_site_label_1
_geom_bond_atom_site_label_2
_geom_bond_distance
_geom_bond_site_symmetry_2
_geom_bond_publ_flag
Ga1 S1 2.243(3) 1_655 yes
Ga1 S3 2.303(3) 2_656 yes
Ga1 S2 2.243(3) 7_656 yes
Ga1 S3 2.373(3) 8_555 yes
